data_1567186
loop_
_publ_author_name
'Wickemeyer, Lucas'
'Aders, Niklas'
'Mix, Andreas'
'Neumann, Beate'
'Stammler, Hans-Georg'
'Cabrera-Trujillo, Jorge J'
'Fern\'andez, Israel'
'Mitzel, Norbert W.'

_publ_section_title
;
 Carbon dioxide reduction by an Al-O-P frustrated Lewis pair.
;
_journal_issue 27
_journal_name_full 'Chemical science'
_journal_page_first 8088
_journal_page_last 8094
_journal_paper_doi 10.1039/d2sc01870e
_journal_volume 13
_journal_year 2022
_chemical_formula_moiety 'C30 H78 Al2 O4 Si8'
_chemical_formula_sum 'C30 H78 Al2 O4 Si8'
_chemical_formula_weight 781.60
_space_group_crystal_system monoclinic
_space_group_IT_number 14
_space_group_name_Hall '-P 2yn'
_space_group_name_H-M_alt 'P 1 21/n 1'
_atom_sites_solution_hydrogens geom
_atom_sites_solution_primary dual
_audit_creation_date 2021-05-06
_audit_creation_method
;
Olex2 1.3-ac4
(compiled 2019.04.23 svn.r3594 for Rigaku Oxford Diffraction, GUI svn.r5739)
;
_audit_update_record
;
2022-02-14 deposited with the CCDC.	2022-06-02 downloaded from the CCDC.
;
_cell_angle_alpha 90
_cell_angle_beta 104.662(3)
_cell_angle_gamma 90
_cell_formula_units_Z 2
_cell_length_a 14.9120(3)
_cell_length_b 9.33098(17)
_cell_length_c 17.8266(5)
_cell_measurement_reflns_used 32985
_cell_measurement_temperature 100.01(10)
_cell_measurement_theta_max 76.4670
_cell_measurement_theta_min 4.9970
_cell_volume 2399.68(10)
_computing_cell_refinement 'CrysAlisPro 1.171.41.104a (Rigaku OD, 2021)'
_computing_data_collection 'CrysAlisPro 1.171.41.104a (Rigaku OD, 2021)'
_computing_data_reduction 'CrysAlisPro 1.171.41.104a (Rigaku OD, 2021)'
_computing_molecular_graphics 'Olex2 (Dolomanov et al., 2009)'
_computing_publication_material 'Olex2 (Dolomanov et al., 2009)'
_computing_structure_refinement 'ShelXL (Sheldrick, 2015)'
_computing_structure_solution 'ShelXT (Sheldrick, 2015)'
_diffrn_ambient_environment N~2~
_diffrn_ambient_temperature 100.01(10)
_diffrn_detector 'CCD plate'
_diffrn_detector_area_resol_mean 5.3114
_diffrn_detector_type Atlas
_diffrn_measured_fraction_theta_full 0.995
_diffrn_measured_fraction_theta_max 0.981
_diffrn_measurement_details
;
List of Runs (angles in degrees, time in seconds):

  # Type    Start    End  Width  t~exp~   \w     \q     \k     \f   Frames
#--------------------------------------------------------------------------
  1  \w    -64.00  30.00   1.00    1.00    --  -38.50  57.00  90.00   94
  2  \w    -59.00  33.00   1.00    1.00    --  -38.50  37.00   0.00   92
  3  \w    -72.00  39.00   1.00    1.00    --  -38.50  19.00 -90.00  111
  4  \w    -59.00  33.00   1.00    1.00    --  -38.50  37.00 150.00   92
  5  \w     13.00  42.00   1.00    1.00    --   42.70  77.00-100.96   29
  6  \w     18.00 111.00   1.00    1.00    --   42.70  57.00 120.00   93
  7  \w     22.00 114.00   1.00    1.00    --   42.70  37.00 -30.00   92
  8  \w     12.00  42.00   1.00    1.00    --   42.70  79.00  32.60   30
  9  \w     18.00 111.00   1.00    1.00    --   42.70  57.00   0.00   93
 10  \w     11.00  42.00   1.00    1.00    --   42.70  82.00 171.10   31
 11  \w     12.00  42.00   1.00    1.00    --   42.70  78.00 -44.90   30
 12  \w     15.00 112.00   1.00    1.00    --   42.70  67.00-139.83   97
 13  \w     18.00 111.00   1.00    1.00    --   42.70  57.00-180.00   93
 14  \w     12.00  42.00   1.00    1.00    --   42.70  79.00  89.74   30
 15  \w     27.00  97.00   1.00    1.00    --   42.70-125.00 -90.00   70
 16  \w     12.00  42.00   1.00    1.00    --   42.70  79.00  60.98   30
 17  \w     84.00 178.00   1.00    3.50    --  111.00  66.00  58.89   94
 18  \w     84.00 178.00   1.00    3.50    --  111.00  66.00   4.60   94
 19  \w     87.00 178.00   1.00    3.50    --  111.00  50.00 154.23   91
 20  \w     87.00 178.00   1.00    3.50    --  111.00  54.00 -73.06   91
 21  \w     37.00 109.00   1.00    3.50    --  111.00-110.00  89.07   72
 22  \w     89.00 178.00   1.00    3.50    --  111.00  45.00 150.00   89
 23  \w     85.00 178.00   1.00    3.50    --  111.00  61.00 150.00   93
 24  \w     31.00 107.00   1.00    3.50    --  111.00 -94.00-150.00   76
 25  \w     43.00 137.00   1.00    3.50    --  111.00 -61.00 -30.00   94
 26  \w     84.00 178.00   1.00    3.50    --  111.00  63.00 109.41   94
 27  \w     50.00 110.00   1.00    3.50    --  111.00-117.00   2.17   60
 28  \w    122.00 176.00   1.00    3.50    --  111.00  68.00  83.82   54
 29  \w     83.00 178.00   1.00    3.50    --  111.00  67.00 -48.85   95
 30  \w     83.00 119.00   1.00    3.50    --  111.00  68.00  83.82   36
 31  \w    123.00 176.00   1.00    3.50    --  111.00  45.00   0.00   53
 32  \w    113.00 178.00   1.00    3.50    --  111.00  59.00 164.62   65
 33  \w     87.00 119.00   1.00    3.50    --  111.00  54.00  50.36   32
 34  \w     85.00 178.00   1.00    3.50    --  111.00  61.00  18.09   93
 35  \w     89.00 118.00   1.00    3.50    --  111.00  45.00   0.00   29
 36  \w     85.00 112.00   1.00    3.50    --  111.00  61.00 120.00   27
 37  \w    126.00 176.00   1.00    3.50    --  111.00  61.00 120.00   50
 38  \w     43.00 136.00   1.00    3.50    --  111.00 -61.00 120.00   93
 39  \w     85.00 111.00   1.00    3.50    --  111.00  61.00   0.00   26
 40  \w     85.00 112.00   1.00    3.50    --  111.00  61.00-120.00   27
 41  \w     85.00 114.00   1.00    3.50    --  111.00  61.00 -30.00   29
 42  \w     89.00 171.00   1.00    3.50    --  111.00  45.00-120.00   82
 43  \w     85.00 177.00   1.00    3.50    --  111.00  61.00 -90.00   92
 44  \w     85.00 111.00   1.00    3.50    --  111.00  61.00-180.00   26
 45  \w     85.00 120.00   1.00    3.50    --  111.00  61.00-150.00   35
 46  \w     85.00 112.00   1.00    3.50    --  111.00  59.00 164.62   27
 47  \w    116.00 141.00   1.00    3.50    --  111.00 -77.00 -90.00   25
 48  \w     85.00 112.00   1.00    3.50    --  111.00  61.00 -60.00   27
 49  \w     37.00  68.00   1.00    3.50    --  111.00 -94.00 -90.00   31
 50  \w     70.00 107.00   1.00    3.50    --  111.00 -94.00 -90.00   37
 51  \w     89.00 117.00   1.00    3.50    --  111.00  45.00  90.00   28
 52  \w     84.00 111.00   1.00    3.50    --  111.00  64.00 -68.27   27
 53  \w    130.00 173.00   1.00    3.50    --  111.00  59.00-161.29   43
 54  \w     86.00 113.00   1.00    3.50    --  111.00  61.00  30.00   27
 55  \w     48.00  84.00   1.00    3.50    --  111.00 -77.00 -90.00   36
 56  \w     84.00 110.00   1.00    3.50    --  111.00  63.00  51.81   26
 57  \w     31.00 107.00   1.00    3.50    --  111.00 -94.00 120.00   76
 58  \w     85.00 123.00   1.00    3.50    --  111.00  59.00-161.29   38
 59  \w     85.00 112.00   1.00    3.50    --  111.00  59.00-100.96   27
;
_diffrn_measurement_device 'four-circle diffractometer'
_diffrn_measurement_device_type 'SuperNova, Dual, Cu at home/near, Atlas'
_diffrn_measurement_method '\w scans'
_diffrn_orient_matrix_type 'CrysAlisPro convention (1999,Acta A55,543-557)'
_diffrn_orient_matrix_UB_11 0.0141606000
_diffrn_orient_matrix_UB_12 -0.1624223000
_diffrn_orient_matrix_UB_13 0.0136872000
_diffrn_orient_matrix_UB_21 0.0959333000
_diffrn_orient_matrix_UB_22 0.0113523000
_diffrn_orient_matrix_UB_23 -0.0171990000
_diffrn_orient_matrix_UB_31 0.0445132000
_diffrn_orient_matrix_UB_32 0.0279244000
_diffrn_orient_matrix_UB_33 0.0865570000
_diffrn_radiation_monochromator mirror
_diffrn_radiation_probe x-ray
_diffrn_radiation_type 'Cu K\a'
_diffrn_radiation_wavelength 1.54184
_diffrn_reflns_av_R_equivalents 0.0477
_diffrn_reflns_av_unetI/netI 0.0264
_diffrn_reflns_Laue_measured_fraction_full 0.995
_diffrn_reflns_Laue_measured_fraction_max 0.981
_diffrn_reflns_limit_h_max 18
_diffrn_reflns_limit_h_min -18
_diffrn_reflns_limit_k_max 11
_diffrn_reflns_limit_k_min -11
_diffrn_reflns_limit_l_max 22
_diffrn_reflns_limit_l_min -21
_diffrn_reflns_number 29223
_diffrn_reflns_point_group_measured_fraction_full 0.995
_diffrn_reflns_point_group_measured_fraction_max 0.981
_diffrn_reflns_theta_full 67.684
_diffrn_reflns_theta_max 76.809
_diffrn_reflns_theta_min 5.873
_diffrn_source 'micro-focus sealed X-ray tube'
_diffrn_source_type 'SuperNova (Cu) X-ray Source'
_exptl_absorpt_coefficient_mu 2.681
_exptl_absorpt_correction_T_max 1.000
_exptl_absorpt_correction_T_min 0.443
_exptl_absorpt_correction_type gaussian
_exptl_absorpt_process_details
;
CrysAlisPro 1.171.41.104a (Rigaku Oxford Diffraction, 2021)
Numerical absorption correction based on gaussian integration over
a multifaceted crystal model
Empirical absorption correction using spherical harmonics,
implemented in SCALE3 ABSPACK scaling algorithm.
;
_exptl_crystal_colour 'clear colourless'
_exptl_crystal_colour_lustre clear
_exptl_crystal_colour_primary colourless
_exptl_crystal_density_diffrn 1.082
_exptl_crystal_description plate
_exptl_crystal_F_000 856
_exptl_crystal_size_max 0.395
_exptl_crystal_size_mid 0.215
_exptl_crystal_size_min 0.069
_refine_diff_density_max 0.380
_refine_diff_density_min -0.389
_refine_diff_density_rms 0.063
_refine_ls_extinction_method none
_refine_ls_goodness_of_fit_ref 1.058
_refine_ls_hydrogen_treatment constr
_refine_ls_matrix_type full
_refine_ls_number_parameters 211
_refine_ls_number_reflns 4967
_refine_ls_number_restraints 0
_refine_ls_restrained_S_all 1.058
_refine_ls_R_factor_all 0.0346
_refine_ls_R_factor_gt 0.0337
_refine_ls_shift/su_max 0.001
_refine_ls_shift/su_mean 0.000
_refine_ls_structure_factor_coef Fsqd
_refine_ls_weighting_details 'w=1/[\s^2^(Fo^2^)+(0.0581P)^2^+0.8601P] where P=(Fo^2^+2Fc^2^)/3'
_refine_ls_weighting_scheme calc
_refine_ls_wR_factor_gt 0.0915
_refine_ls_wR_factor_ref 0.0940
_reflns_Friedel_coverage 0.000
_reflns_number_gt 4818
_reflns_number_total 4967
_reflns_threshold_expression 'I > 2\s(I)'
_cod_data_source_file d2sc01870e2.cif
_cod_data_source_block compound7d
_cod_depositor_comments 'Adding full bibliography for 1567184--1567187.cif.'
_cod_original_cell_volume 2399.69(10)
_cod_database_code 1567186
_shelx_shelxl_version_number 2018/3
_chemical_oxdiff_formula 'C30 H78 Al2 O4 Si8'
_shelx_space_group_comment
;
The symmetry employed for this shelxl refinement is uniquely defined
by the following loop, which should always be used as a source of
symmetry information in preference to the above space-group names.
They are only intended as comments.
;
_reflns_odcompleteness_completeness 99.48
_reflns_odcompleteness_iscentric 1
_reflns_odcompleteness_theta 71.98
_olex2_refinement_description
;
1. Fixed Uiso
 At 1.2 times of:
  All C(H) groups
 At 1.5 times of:
  All C(H,H,H) groups
2.a Ternary CH refined with riding coordinates:
 C1(H1), C8(H8)
2.b Aromatic/amide H refined with riding coordinates:
 C15(H15)
2.c Idealised Me refined as rotating group:
 C2(H2A,H2B,H2C), C3(H3A,H3B,H3C), C4(H4A,H4B,H4C), C5(H5A,H5B,H5C), C6(H6A,
 H6B,H6C), C7(H7A,H7B,H7C), C9(H9A,H9B,H9C), C10(H10A,H10B,H10C), C11(H11A,H11B,
 H11C), C12(H12A,H12B,H12C), C13(H13A,H13B,H13C), C14(H14A,H14B,H14C)
;
_olex2_date_sample_data_collection 2021-05-06
_olex2_submission_special_instructions 'No special instructions were received'
_oxdiff_exptl_absorpt_empirical_details
;
Empirical correction (ABSPACK) includes:
- Absorption correction using spherical harmonics
- Frame scaling
- Detector area scaling
;
_oxdiff_exptl_absorpt_empirical_full_max 1.429
_oxdiff_exptl_absorpt_empirical_full_min 0.750

loop_
_space_group_symop_operation_xyz
'x, y, z'
'-x+1/2, y+1/2, -z+1/2'
'-x, -y, -z'
'x-1/2, -y-1/2, z-1/2'

loop_
_atom_site_label
_atom_site_type_symbol
_atom_site_fract_x
_atom_site_fract_y
_atom_site_fract_z
_atom_site_U_iso_or_equiv
_atom_site_adp_type
_atom_site_occupancy
_atom_site_site_symmetry_order
_atom_site_calc_flag
_atom_site_refinement_flags_posn
_atom_site_refinement_flags_adp
_atom_site_refinement_flags_occupancy
_atom_site_disorder_assembly
_atom_site_disorder_group
Si1 Si 0.40668(2) 0.77395(4) 0.27487(2) 0.01844(10) Uani 1 1 d . . . . .
Si2 Si 0.46176(2) 0.47134(4) 0.21887(2) 0.01720(10) Uani 1 1 d . . . . .
Si3 Si 0.75317(2) 0.65444(4) 0.38509(2) 0.01846(10) Uani 1 1 d . . . . .
Si4 Si 0.74089(3) 0.35562(4) 0.46408(2) 0.02080(10) Uani 1 1 d . . . . .
Al1 Al 0.55407(3) 0.54129(4) 0.39433(2) 0.01504(10) Uani 1 1 d . . . . .
O1 O 0.56507(7) 0.67700(10) 0.47161(5) 0.01951(19) Uani 1 1 d . . . . .
O2 O 0.49421(7) 0.60837(10) 0.56157(6) 0.0214(2) Uani 1 1 d . . . . .
C1 C 0.45384(9) 0.58901(13) 0.30239(7) 0.0164(2) Uani 1 1 d . . . . .
H1 H 0.399800 0.544150 0.317089 0.020 Uiso 1 1 calc R . . . .
C2 C 0.42384(11) 0.90040(15) 0.35964(9) 0.0272(3) Uani 1 1 d . . . . .
H2A H 0.396911 0.858522 0.399405 0.041 Uiso 1 1 calc GR . . . .
H2B H 0.393258 0.991821 0.342222 0.041 Uiso 1 1 calc GR . . . .
H2C H 0.490268 0.916665 0.381422 0.041 Uiso 1 1 calc GR . . . .
C3 C 0.27764(10) 0.76289(17) 0.23294(9) 0.0262(3) Uani 1 1 d . . . . .
H3A H 0.264663 0.710822 0.183621 0.039 Uiso 1 1 calc GR . . . .
H3B H 0.251849 0.859838 0.224123 0.039 Uiso 1 1 calc GR . . . .
H3C H 0.249244 0.712251 0.269253 0.039 Uiso 1 1 calc GR . . . .
C4 C 0.45341(10) 0.86563(16) 0.19908(8) 0.0256(3) Uani 1 1 d . . . . .
H4A H 0.519108 0.888085 0.220533 0.038 Uiso 1 1 calc GR . . . .
H4B H 0.418836 0.954454 0.182950 0.038 Uiso 1 1 calc GR . . . .
H4C H 0.446681 0.802230 0.154167 0.038 Uiso 1 1 calc GR . . . .
C5 C 0.35449(11) 0.47690(16) 0.13685(8) 0.0274(3) Uani 1 1 d . . . . .
H5A H 0.300251 0.455788 0.156565 0.041 Uiso 1 1 calc GR . . . .
H5B H 0.359318 0.405353 0.097817 0.041 Uiso 1 1 calc GR . . . .
H5C H 0.347827 0.572473 0.113287 0.041 Uiso 1 1 calc GR . . . .
C6 C 0.56024(10) 0.51817(16) 0.17525(8) 0.0255(3) Uani 1 1 d . . . . .
H6A H 0.553176 0.617251 0.156443 0.038 Uiso 1 1 calc GR . . . .
H6B H 0.559815 0.453394 0.131886 0.038 Uiso 1 1 calc GR . . . .
H6C H 0.619102 0.508279 0.214665 0.038 Uiso 1 1 calc GR . . . .
C7 C 0.47579(10) 0.27992(14) 0.25278(8) 0.0217(3) Uani 1 1 d . . . . .
H7A H 0.536040 0.268158 0.290177 0.033 Uiso 1 1 calc GR . . . .
H7B H 0.472446 0.216646 0.208276 0.033 Uiso 1 1 calc GR . . . .
H7C H 0.426210 0.255181 0.277557 0.033 Uiso 1 1 calc GR . . . .
C8 C 0.68127(9) 0.49248(14) 0.39173(7) 0.0172(2) Uani 1 1 d . . . . .
H8 H 0.673825 0.443770 0.340553 0.021 Uiso 1 1 calc R . . . .
C9 C 0.68172(11) 0.80234(16) 0.32891(9) 0.0293(3) Uani 1 1 d . . . . .
H9A H 0.653464 0.769604 0.275966 0.044 Uiso 1 1 calc GR . . . .
H9B H 0.721362 0.885436 0.327273 0.044 Uiso 1 1 calc GR . . . .
H9C H 0.632902 0.829410 0.354087 0.044 Uiso 1 1 calc GR . . . .
C10 C 0.84416(11) 0.61412(18) 0.33254(10) 0.0325(3) Uani 1 1 d . . . . .
H10A H 0.889468 0.547072 0.363252 0.049 Uiso 1 1 calc GR . . . .
H10B H 0.875549 0.703082 0.324755 0.049 Uiso 1 1 calc GR . . . .
H10C H 0.815088 0.571085 0.282097 0.049 Uiso 1 1 calc GR . . . .
C11 C 0.81000(12) 0.73094(19) 0.48254(9) 0.0334(3) Uani 1 1 d . . . . .
H11A H 0.762770 0.751872 0.510500 0.050 Uiso 1 1 calc GR . . . .
H11B H 0.842546 0.819508 0.476032 0.050 Uiso 1 1 calc GR . . . .
H11C H 0.854462 0.661518 0.512130 0.050 Uiso 1 1 calc GR . . . .
C12 C 0.86828(11) 0.3377(2) 0.47049(11) 0.0368(4) Uani 1 1 d . . . . .
H12A H 0.876982 0.313994 0.419241 0.055 Uiso 1 1 calc GR . . . .
H12B H 0.894634 0.261306 0.507207 0.055 Uiso 1 1 calc GR . . . .
H12C H 0.899578 0.428378 0.488368 0.055 Uiso 1 1 calc GR . . . .
C13 C 0.69042(12) 0.17301(16) 0.43642(9) 0.0308(3) Uani 1 1 d . . . . .
H13A H 0.623950 0.174514 0.433636 0.046 Uiso 1 1 calc GR . . . .
H13B H 0.721323 0.103001 0.475427 0.046 Uiso 1 1 calc GR . . . .
H13C H 0.699657 0.146187 0.385748 0.046 Uiso 1 1 calc GR . . . .
C14 C 0.72906(11) 0.40243(17) 0.56349(8) 0.0281(3) Uani 1 1 d . . . . .
H14A H 0.752743 0.499517 0.577009 0.042 Uiso 1 1 calc GR . . . .
H14B H 0.764667 0.334130 0.601255 0.042 Uiso 1 1 calc GR . . . .
H14C H 0.663593 0.398095 0.564119 0.042 Uiso 1 1 calc GR . . . .
C15 C 0.54131(9) 0.69273(14) 0.53378(7) 0.0189(3) Uani 1 1 d . . . . .
H15 H 0.561436 0.777782 0.562384 0.023 Uiso 1 1 calc R . . . .

loop_
_atom_site_aniso_label
_atom_site_aniso_U_11
_atom_site_aniso_U_22
_atom_site_aniso_U_33
_atom_site_aniso_U_23
_atom_site_aniso_U_13
_atom_site_aniso_U_12
Si1 0.02009(18) 0.01572(18) 0.01899(18) 0.00068(12) 0.00395(14) 0.00150(12)
Si2 0.02143(19) 0.01531(18) 0.01532(18) -0.00126(12) 0.00551(13) -0.00214(12)
Si3 0.01942(18) 0.01927(18) 0.01757(18) -0.00201(12) 0.00631(14) -0.00190(12)
Si4 0.02297(19) 0.02065(19) 0.01907(19) 0.00220(13) 0.00585(14) 0.00483(13)
Al1 0.01812(19) 0.01383(18) 0.01429(18) -0.00003(13) 0.00620(14) -0.00021(13)
O1 0.0266(5) 0.0170(4) 0.0172(4) -0.0011(3) 0.0098(4) -0.0027(4)
O2 0.0274(5) 0.0184(4) 0.0212(5) 0.0028(4) 0.0114(4) -0.0012(4)
C1 0.0187(6) 0.0159(6) 0.0153(6) -0.0005(4) 0.0056(5) -0.0011(4)
C2 0.0333(7) 0.0199(6) 0.0269(7) -0.0039(5) 0.0048(6) 0.0048(6)
C3 0.0215(6) 0.0291(7) 0.0265(7) 0.0029(6) 0.0033(5) 0.0047(5)
C4 0.0281(7) 0.0223(7) 0.0251(7) 0.0073(5) 0.0042(5) -0.0013(5)
C5 0.0327(8) 0.0262(7) 0.0195(6) -0.0019(5) -0.0006(6) -0.0031(6)
C6 0.0312(7) 0.0264(7) 0.0226(7) -0.0014(5) 0.0134(6) -0.0032(6)
C7 0.0251(6) 0.0167(6) 0.0245(7) -0.0017(5) 0.0083(5) -0.0015(5)
C8 0.0192(6) 0.0175(6) 0.0157(6) -0.0009(5) 0.0061(5) 0.0003(5)
C9 0.0320(7) 0.0214(7) 0.0328(8) 0.0039(6) 0.0052(6) -0.0024(6)
C10 0.0333(8) 0.0326(8) 0.0387(8) -0.0030(7) 0.0222(7) -0.0051(6)
C11 0.0366(8) 0.0373(8) 0.0239(7) -0.0073(6) 0.0033(6) -0.0109(7)
C12 0.0271(7) 0.0437(9) 0.0408(9) 0.0123(7) 0.0106(7) 0.0136(7)
C13 0.0411(8) 0.0190(7) 0.0304(8) 0.0017(6) 0.0054(6) 0.0063(6)
C14 0.0340(8) 0.0308(7) 0.0187(6) 0.0031(5) 0.0054(6) 0.0031(6)
C15 0.0235(6) 0.0171(6) 0.0169(6) -0.0027(5) 0.0067(5) -0.0033(5)

loop_
_atom_type_symbol
_atom_type_description
_atom_type_scat_dispersion_real
_atom_type_scat_dispersion_imag
_atom_type_scat_source
C C 0.0181 0.0091 'International Tables Vol C Tables 4.2.6.8 and 6.1.1.4'
H H 0.0000 0.0000 'International Tables Vol C Tables 4.2.6.8 and 6.1.1.4'
Al Al 0.2130 0.2455 'International Tables Vol C Tables 4.2.6.8 and 6.1.1.4'
O O 0.0492 0.0322 'International Tables Vol C Tables 4.2.6.8 and 6.1.1.4'
Si Si 0.2541 0.3302 'International Tables Vol C Tables 4.2.6.8 and 6.1.1.4'

loop_
_exptl_crystal_face_index_h
_exptl_crystal_face_index_k
_exptl_crystal_face_index_l
_exptl_crystal_face_perp_dist
-3 0 5 0.1032
5 0 -1 0.0633
-5 0 2 0.1434
0 -5 2 0.0346
0 5 -2 0.0346
5 0 -4 0.0814
-3 -1 -5 0.1757

loop_
_geom_angle_atom_site_label_1
_geom_angle_atom_site_label_2
_geom_angle_atom_site_label_3
_geom_angle
_geom_angle_site_symmetry_1
_geom_angle_site_symmetry_3
_geom_angle_publ_flag
C1 Si1 C2 113.56(6) . . ?
C1 Si1 C3 109.29(6) . . ?
C3 Si1 C2 105.70(7) . . ?
C4 Si1 C1 115.07(6) . . ?
C4 Si1 C2 107.01(7) . . ?
C4 Si1 C3 105.52(7) . . ?
C1 Si2 C6 113.88(6) . . ?
C1 Si2 C7 108.96(6) . . ?
C5 Si2 C1 112.94(6) . . ?
C5 Si2 C6 105.82(7) . . ?
C5 Si2 C7 106.29(7) . . ?
C6 Si2 C7 108.59(6) . . ?
C9 Si3 C8 111.78(6) . . ?
C9 Si3 C10 105.49(8) . . ?
C10 Si3 C8 111.61(7) . . ?
C11 Si3 C8 112.40(7) . . ?
C11 Si3 C9 106.16(8) . . ?
C11 Si3 C10 109.03(8) . . ?
C8 Si4 C12 113.50(7) . . ?
C8 Si4 C13 110.44(6) . . ?
C8 Si4 C14 110.49(6) . . ?
C13 Si4 C12 105.46(8) . . ?
C14 Si4 C12 107.35(8) . . ?
C14 Si4 C13 109.39(7) . . ?
O1 Al1 C1 111.77(5) . . ?
O1 Al1 C8 105.82(5) . . ?
O2 Al1 O1 99.93(4) 3_666 . ?
O2 Al1 C1 103.35(5) 3_666 . ?
O2 Al1 C8 108.64(5) 3_666 . ?
C8 Al1 C1 124.56(5) . . ?
C15 O1 Al1 138.34(9) . . ?
C15 O2 Al1 167.89(10) . 3_666 ?
Si1 C1 Al1 125.41(7) . . ?
Si1 C1 H1 100.3 . . ?
Si2 C1 Si1 115.09(6) . . ?
Si2 C1 Al1 109.93(6) . . ?
Si2 C1 H1 100.3 . . ?
Al1 C1 H1 100.3 . . ?
Si1 C2 H2A 109.5 . . ?
Si1 C2 H2B 109.5 . . ?
Si1 C2 H2C 109.5 . . ?
H2A C2 H2B 109.5 . . ?
H2A C2 H2C 109.5 . . ?
H2B C2 H2C 109.5 . . ?
Si1 C3 H3A 109.5 . . ?
Si1 C3 H3B 109.5 . . ?
Si1 C3 H3C 109.5 . . ?
H3A C3 H3B 109.5 . . ?
H3A C3 H3C 109.5 . . ?
H3B C3 H3C 109.5 . . ?
Si1 C4 H4A 109.5 . . ?
Si1 C4 H4B 109.5 . . ?
Si1 C4 H4C 109.5 . . ?
H4A C4 H4B 109.5 . . ?
H4A C4 H4C 109.5 . . ?
H4B C4 H4C 109.5 . . ?
Si2 C5 H5A 109.5 . . ?
Si2 C5 H5B 109.5 . . ?
Si2 C5 H5C 109.5 . . ?
H5A C5 H5B 109.5 . . ?
H5A C5 H5C 109.5 . . ?
H5B C5 H5C 109.5 . . ?
Si2 C6 H6A 109.5 . . ?
Si2 C6 H6B 109.5 . . ?
Si2 C6 H6C 109.5 . . ?
H6A C6 H6B 109.5 . . ?
H6A C6 H6C 109.5 . . ?
H6B C6 H6C 109.5 . . ?
Si2 C7 H7A 109.5 . . ?
Si2 C7 H7B 109.5 . . ?
Si2 C7 H7C 109.5 . . ?
H7A C7 H7B 109.5 . . ?
H7A C7 H7C 109.5 . . ?
H7B C7 H7C 109.5 . . ?
Si3 C8 Al1 112.72(7) . . ?
Si3 C8 H8 104.0 . . ?
Si4 C8 Si3 114.47(7) . . ?
Si4 C8 Al1 115.81(6) . . ?
Si4 C8 H8 104.0 . . ?
Al1 C8 H8 104.0 . . ?
Si3 C9 H9A 109.5 . . ?
Si3 C9 H9B 109.5 . . ?
Si3 C9 H9C 109.5 . . ?
H9A C9 H9B 109.5 . . ?
H9A C9 H9C 109.5 . . ?
H9B C9 H9C 109.5 . . ?
Si3 C10 H10A 109.5 . . ?
Si3 C10 H10B 109.5 . . ?
Si3 C10 H10C 109.5 . . ?
H10A C10 H10B 109.5 . . ?
H10A C10 H10C 109.5 . . ?
H10B C10 H10C 109.5 . . ?
Si3 C11 H11A 109.5 . . ?
Si3 C11 H11B 109.5 . . ?
Si3 C11 H11C 109.5 . . ?
H11A C11 H11B 109.5 . . ?
H11A C11 H11C 109.5 . . ?
H11B C11 H11C 109.5 . . ?
Si4 C12 H12A 109.5 . . ?
Si4 C12 H12B 109.5 . . ?
Si4 C12 H12C 109.5 . . ?
H12A C12 H12B 109.5 . . ?
H12A C12 H12C 109.5 . . ?
H12B C12 H12C 109.5 . . ?
Si4 C13 H13A 109.5 . . ?
Si4 C13 H13B 109.5 . . ?
Si4 C13 H13C 109.5 . . ?
H13A C13 H13B 109.5 . . ?
H13A C13 H13C 109.5 . . ?
H13B C13 H13C 109.5 . . ?
Si4 C14 H14A 109.5 . . ?
Si4 C14 H14B 109.5 . . ?
Si4 C14 H14C 109.5 . . ?
H14A C14 H14B 109.5 . . ?
H14A C14 H14C 109.5 . . ?
H14B C14 H14C 109.5 . . ?
O1 C15 H15 116.8 . . ?
O2 C15 O1 126.47(12) . . ?
O2 C15 H15 116.8 . . ?

loop_
_geom_bond_atom_site_label_1
_geom_bond_atom_site_label_2
_geom_bond_distance
_geom_bond_site_symmetry_2
_geom_bond_publ_flag
Si1 C1 1.8811(13) . ?
Si1 C2 1.8830(15) . ?
Si1 C3 1.8826(15) . ?
Si1 C4 1.8760(14) . ?
Si2 C1 1.8776(13) . ?
Si2 C5 1.8750(15) . ?
Si2 C6 1.8790(14) . ?
Si2 C7 1.8803(14) . ?
Si3 C8 1.8739(13) . ?
Si3 C9 1.8715(16) . ?
Si3 C10 1.8718(15) . ?
Si3 C11 1.8708(16) . ?
Si4 C8 1.8720(13) . ?
Si4 C12 1.8814(16) . ?
Si4 C13 1.8775(16) . ?
Si4 C14 1.8764(15) . ?
Al1 O1 1.8477(10) . ?
Al1 O2 1.8366(10) 3_666 ?
Al1 C1 1.9693(13) . ?
Al1 C8 1.9626(13) . ?
O1 C15 1.2548(16) . ?
O2 C15 1.2387(16) . ?
C1 H1 1.0000 . ?
C2 H2A 0.9800 . ?
C2 H2B 0.9800 . ?
C2 H2C 0.9800 . ?
C3 H3A 0.9800 . ?
C3 H3B 0.9800 . ?
C3 H3C 0.9800 . ?
C4 H4A 0.9800 . ?
C4 H4B 0.9800 . ?
C4 H4C 0.9800 . ?
C5 H5A 0.9800 . ?
C5 H5B 0.9800 . ?
C5 H5C 0.9800 . ?
C6 H6A 0.9800 . ?
C6 H6B 0.9800 . ?
C6 H6C 0.9800 . ?
C7 H7A 0.9800 . ?
C7 H7B 0.9800 . ?
C7 H7C 0.9800 . ?
C8 H8 1.0000 . ?
C9 H9A 0.9800 . ?
C9 H9B 0.9800 . ?
C9 H9C 0.9800 . ?
C10 H10A 0.9800 . ?
C10 H10B 0.9800 . ?
C10 H10C 0.9800 . ?
C11 H11A 0.9800 . ?
C11 H11B 0.9800 . ?
C11 H11C 0.9800 . ?
C12 H12A 0.9800 . ?
C12 H12B 0.9800 . ?
C12 H12C 0.9800 . ?
C13 H13A 0.9800 . ?
C13 H13B 0.9800 . ?
C13 H13C 0.9800 . ?
C14 H14A 0.9800 . ?
C14 H14B 0.9800 . ?
C14 H14C 0.9800 . ?
C15 H15 0.9500 . ?

loop_
_geom_torsion_atom_site_label_1
_geom_torsion_atom_site_label_2
_geom_torsion_atom_site_label_3
_geom_torsion_atom_site_label_4
_geom_torsion
_geom_torsion_site_symmetry_1
_geom_torsion_site_symmetry_2
_geom_torsion_site_symmetry_3
_geom_torsion_site_symmetry_4
_geom_torsion_publ_flag
Al1 O1 C15 O2 -3.0(2) . . . . ?
Al1 O2 C15 O1 68.1(5) 3_666 . . . ?
O2 Al1 O1 C15 -8.83(15) 3_666 . . . ?
C1 Al1 O1 C15 99.98(14) . . . . ?
C2 Si1 C1 Si2 -167.45(7) . . . . ?
C2 Si1 C1 Al1 -24.84(10) . . . . ?
C3 Si1 C1 Si2 74.82(8) . . . . ?
C3 Si1 C1 Al1 -142.57(8) . . . . ?
C4 Si1 C1 Si2 -43.65(9) . . . . ?
C4 Si1 C1 Al1 98.96(9) . . . . ?
C5 Si2 C1 Si1 -45.66(9) . . . . ?
C5 Si2 C1 Al1 166.10(6) . . . . ?
C6 Si2 C1 Si1 75.08(9) . . . . ?
C6 Si2 C1 Al1 -73.16(8) . . . . ?
C7 Si2 C1 Si1 -163.54(7) . . . . ?
C7 Si2 C1 Al1 48.23(8) . . . . ?
C8 Al1 O1 C15 -121.59(14) . . . . ?
C9 Si3 C8 Si4 -167.39(7) . . . . ?
C9 Si3 C8 Al1 -32.23(9) . . . . ?
C10 Si3 C8 Si4 74.73(9) . . . . ?
C10 Si3 C8 Al1 -150.11(8) . . . . ?
C11 Si3 C8 Si4 -48.13(10) . . . . ?
C11 Si3 C8 Al1 87.03(9) . . . . ?
C12 Si4 C8 Si3 -36.09(10) . . . . ?
C12 Si4 C8 Al1 -169.82(8) . . . . ?
C13 Si4 C8 Si3 -154.28(7) . . . . ?
C13 Si4 C8 Al1 71.99(9) . . . . ?
C14 Si4 C8 Si3 84.55(8) . . . . ?
C14 Si4 C8 Al1 -49.19(9) . . . . ?

loop_
_exptl_oxdiff_crystal_face_indexfrac_h
_exptl_oxdiff_crystal_face_indexfrac_k
_exptl_oxdiff_crystal_face_indexfrac_l
_exptl_oxdiff_crystal_face_x
_exptl_oxdiff_crystal_face_y
_exptl_oxdiff_crystal_face_z
-2.9797 -0.0866 4.9999 0.0403 -0.3728 0.2977
4.9971 0.1452 -1.0110 0.0333 0.4984 0.1390
-4.9929 -0.1451 2.0095 -0.0196 -0.5152 -0.0524
0.3836 -4.9938 1.8864 0.8424 -0.0523 0.0409
-0.3836 4.9938 -1.8864 -0.8424 0.0523 -0.0409
4.9844 0.1448 -4.0065 -0.0078 0.5487 -0.1209
-2.9469 -1.0866 -5.0070 0.0662 -0.2089 -0.5949
